data_1571978
loop_
_publ_author_name
'Soldatova, Natalia S.'
'Radzhabov, Amirbek D.'
'Ivanov, Daniil M.'
'Burguera, Sergi'
'Frontera, Antonio'
'Abramov, Pavel A.'
'Postnikov, Pavel S.'
'Kukushkin, Vadim Yu'

_publ_section_title
;
 Key-to-lock halogen bond-based tetragonal pyramidal association of
 iodonium cations with the lacune rims of beta-octamolybdate.
;
_journal_issue 31
_journal_name_full 'Chemical science'
_journal_page_first 12459
_journal_page_last 12472
_journal_paper_doi 10.1039/d4sc01695e
_journal_volume 15
_journal_year 2024
_chemical_formula_moiety 'C4 H10 O, 2(C16 H18 I), 2(C16 H36 N), Mo8 O26'
_chemical_formula_sum 'C68 H118 I2 Mo8 N2 O27'
_chemical_formula_weight 2416.96
_space_group_crystal_system monoclinic
_space_group_IT_number 14
_space_group_name_Hall '-P 2ybc'
_space_group_name_H-M_alt 'P 1 21/c 1'
_atom_sites_solution_hydrogens geom
_audit_creation_date 2024-02-19
_audit_creation_method
;
Olex2 1.5
(compiled 2022.04.07 svn.rca3783a0 for OlexSys, GUI svn.r6498)
;
_audit_update_record
;
2024-02-21 deposited with the CCDC.	2024-06-17 downloaded from the CCDC.
;
_cell_angle_alpha 90
_cell_angle_beta 98.520(2)
_cell_angle_gamma 90
_cell_formula_units_Z 2
_cell_length_a 15.9198(3)
_cell_length_b 19.5787(4)
_cell_length_c 14.9460(3)
_cell_measurement_reflns_used 12603
_cell_measurement_temperature 150(2)
_cell_measurement_theta_max 28.8990
_cell_measurement_theta_min 2.5180
_cell_volume 4607.09(16)
_computing_cell_refinement 'CrysAlisPro 1.171.41.123a (Rigaku OD, 2022)'
_computing_data_collection 'CrysAlisPro 1.171.41.123a (Rigaku OD, 2022)'
_computing_data_reduction 'CrysAlisPro 1.171.41.123a (Rigaku OD, 2022)'
_computing_molecular_graphics 'Olex2 1.5 (Dolomanov et al., 2009)'
_computing_publication_material 'Olex2 1.5 (Dolomanov et al., 2009)'
_computing_structure_refinement 'SHELXL-2017/1 (Sheldrick, 2017)'
_computing_structure_solution 'SHELXT 2014/5 (Sheldrick, 2014)'
_diffrn_ambient_temperature 150(2)
_diffrn_detector 'CCD plate'
_diffrn_detector_area_resol_mean 10.6
_diffrn_detector_type AtlasS2
_diffrn_measured_fraction_theta_full 0.999
_diffrn_measured_fraction_theta_max 0.837
_diffrn_measurement_device 'four-circle diffractometer'
_diffrn_measurement_device_type 'New Xcalibur, AtlasS2'
_diffrn_measurement_method '\w scans'
_diffrn_radiation_monochromator graphite
_diffrn_radiation_probe x-ray
_diffrn_radiation_type MoK\a
_diffrn_radiation_wavelength 0.71073
_diffrn_reflns_av_R_equivalents 0.0197
_diffrn_reflns_av_unetI/netI 0.0276
_diffrn_reflns_Laue_measured_fraction_full 0.999
_diffrn_reflns_Laue_measured_fraction_max 0.837
_diffrn_reflns_limit_h_max 19
_diffrn_reflns_limit_h_min -20
_diffrn_reflns_limit_k_max 26
_diffrn_reflns_limit_k_min -26
_diffrn_reflns_limit_l_max 19
_diffrn_reflns_limit_l_min -15
_diffrn_reflns_number 24632
_diffrn_reflns_point_group_measured_fraction_full 0.999
_diffrn_reflns_point_group_measured_fraction_max 0.837
_diffrn_reflns_theta_full 25.500
_diffrn_reflns_theta_max 29.191
_diffrn_reflns_theta_min 2.080
_diffrn_source 'sealed X-ray tube'
_exptl_absorpt_coefficient_mu 1.790
_exptl_absorpt_correction_T_max 1.00000
_exptl_absorpt_correction_T_min 0.98279
_exptl_absorpt_correction_type multi-scan
_exptl_absorpt_process_details
;
CrysAlisPro 1.171.41.123a (Rigaku Oxford Diffraction, 2022)
Empirical absorption correction using spherical harmonics,
implemented in SCALE3 ABSPACK scaling algorithm.
;
_exptl_crystal_colour colorless
_exptl_crystal_density_diffrn 1.742
_exptl_crystal_description block
_exptl_crystal_F_000 2396
_exptl_crystal_size_max 0.3
_exptl_crystal_size_mid 0.2
_exptl_crystal_size_min 0.1
_refine_diff_density_max 2.522
_refine_diff_density_min -1.026
_refine_diff_density_rms 0.105
_refine_ls_extinction_method none
_refine_ls_goodness_of_fit_ref 1.058
_refine_ls_hydrogen_treatment constr
_refine_ls_matrix_type full
_refine_ls_number_parameters 495
_refine_ls_number_reflns 10435
_refine_ls_number_restraints 0
_refine_ls_restrained_S_all 1.058
_refine_ls_R_factor_all 0.0343
_refine_ls_R_factor_gt 0.0273
_refine_ls_shift/su_max 0.002
_refine_ls_shift/su_mean 0.000
_refine_ls_structure_factor_coef Fsqd
_refine_ls_weighting_details 'w=1/[\s^2^(Fo^2^)+(0.0341P)^2^+8.3975P] where P=(Fo^2^+2Fc^2^)/3'
_refine_ls_weighting_scheme calc
_refine_ls_wR_factor_gt 0.0741
_refine_ls_wR_factor_ref 0.0767
_reflns_Friedel_coverage 0.000
_reflns_number_gt 9065
_reflns_number_total 10435
_reflns_threshold_expression 'I > 2\s(I)'
_cod_data_source_file d4sc01695e2.cif
_cod_data_source_block Xy_DMF
_cod_depositor_comments 'Adding full bibliography for 1571977--1571981.cif.'
_cod_database_code 1571978
_shelx_shelxl_version_number 2017/1
_shelx_space_group_comment
;
The symmetry employed for this shelxl refinement is uniquely defined
by the following loop, which should always be used as a source of
symmetry information in preference to the above space-group names.
They are only intended as comments.
;
_shelx_estimated_absorpt_t_max 0.841
_shelx_estimated_absorpt_t_min 0.616
_olex2_refinement_description
;
1. Others
 Fixed Sof: C1S(0.5) H1SA(0.5) H1SB(0.5) C2S(0.5) H2SA(0.5) H2SB(0.5)
 H2SC(0.5) C3S(0.5) H3SA(0.5) H3SB(0.5) C4S(0.5) H4SA(0.5) H4SB(0.5) H4SC(0.5)
 O1S(0.5)
2.a Secondary CH2 refined with riding coordinates:
 C1S(H1SA,H1SB), C3S(H3SA,H3SB), C1B(H1BA,H1BB), C2B(H2BA,H2BB), C3B(H3BA,
 H3BB), C5B(H5BA,H5BB), C6B(H6BA,H6BB), C7B(H7BA,H7BB), C13B(H13A,H13B),
 C14B(H14A,H14B), C15B(H15A,H15B), C9B(H9BA,H9BB), C10B(H10A,H10B), C11B(H11A,
 H11B)
2.b Me refined with riding coordinates:
 C2S(H2SA,H2SB,H2SC), C4S(H4SA,H4SB,H4SC), C16A(H16D,H16E,H16F), C15A(H15C,
 H15D,H15E), C13A(H13C,H13D,H13E), C14A(H14C,H14D,H14E), C4B(H4BA,H4BB,H4BC),
 C8B(H8BA,H8BB,H8BC), C16B(H16A,H16B,H16C), C12B(H12A,H12B,H12C)
2.c Aromatic/amide H refined with riding coordinates:
 C11A(H11C), C10A(H10C), C8A(H8A), C3A(H3A), C4A(H4A), C6A(H6A)
;
_olex2_submission_special_instructions 'No special instructions were received'

loop_
_space_group_symop_operation_xyz
'x, y, z'
'-x, y+1/2, -z+1/2'
'-x, -y, -z'
'x, -y-1/2, z-1/2'

loop_
_atom_site_label
_atom_site_type_symbol
_atom_site_fract_x
_atom_site_fract_y
_atom_site_fract_z
_atom_site_U_iso_or_equiv
_atom_site_adp_type
_atom_site_occupancy
_atom_site_site_symmetry_order
_atom_site_calc_flag
_atom_site_refinement_flags_posn
_atom_site_refinement_flags_adp
_atom_site_refinement_flags_occupancy
_atom_site_disorder_assembly
_atom_site_disorder_group
C1S C -0.0226(9) 0.3995(6) 0.0971(8) 0.075(3) Uani 0.5 1 d . . P . .
H1SA H -0.040275 0.441587 0.062628 0.090 Uiso 0.5 1 calc R U P . .
H1SB H -0.008159 0.412556 0.161595 0.090 Uiso 0.5 1 calc R U P . .
C2S C -0.0919(8) 0.3546(6) 0.0887(8) 0.068(3) Uiso 0.5 1 d . . P . .
H2SA H -0.139860 0.376805 0.111084 0.103 Uiso 0.5 1 calc R U P . .
H2SB H -0.108212 0.342345 0.024887 0.103 Uiso 0.5 1 calc R U P . .
H2SC H -0.076016 0.313241 0.124102 0.103 Uiso 0.5 1 calc R U P . .
C3S C 0.1163(12) 0.4094(8) 0.0793(12) 0.109(6) Uani 0.5 1 d . . P . .
H3SA H 0.107373 0.451640 0.042816 0.131 Uiso 0.5 1 calc R U P . .
H3SB H 0.129761 0.423237 0.143534 0.131 Uiso 0.5 1 calc R U P . .
C4S C 0.1812(13) 0.3783(10) 0.0574(13) 0.128(6) Uiso 0.5 1 d . . P . .
H4SA H 0.230730 0.408549 0.067715 0.192 Uiso 0.5 1 calc R U P . .
H4SB H 0.192446 0.337067 0.094391 0.192 Uiso 0.5 1 calc R U P . .
H4SC H 0.169980 0.365570 -0.006678 0.192 Uiso 0.5 1 calc R U P . .
C7A C 0.0728(2) 0.60822(17) 0.5576(2) 0.0216(7) Uani 1 1 d . . . . .
C12A C 0.0471(2) 0.55656(17) 0.6116(2) 0.0213(7) Uani 1 1 d . . . . .
C16A C 0.1066(2) 0.5206(2) 0.6834(3) 0.0326(8) Uani 1 1 d . . . . .
H16D H 0.075157 0.486281 0.712868 0.049 Uiso 1 1 calc R U . . .
H16E H 0.151504 0.498078 0.655937 0.049 Uiso 1 1 calc R U . . .
H16F H 0.132080 0.553812 0.728475 0.049 Uiso 1 1 calc R U . . .
C11A C -0.0391(2) 0.53934(18) 0.5936(2) 0.0252(7) Uani 1 1 d . . . . .
H11C H -0.060296 0.504264 0.628041 0.030 Uiso 1 1 calc R U . . .
C10A C -0.0943(2) 0.57206(17) 0.5269(2) 0.0240(7) Uani 1 1 d . . . . .
H10C H -0.152368 0.558803 0.516582 0.029 Uiso 1 1 calc R U . . .
C9A C -0.0669(2) 0.62368(18) 0.4748(2) 0.0252(7) Uani 1 1 d . . . . .
C15A C -0.1278(2) 0.6603(2) 0.4031(3) 0.0356(9) Uani 1 1 d . . . . .
H15C H -0.096775 0.694894 0.373649 0.053 Uiso 1 1 calc R U . . .
H15D H -0.153478 0.627253 0.357919 0.053 Uiso 1 1 calc R U . . .
H15E H -0.172400 0.682432 0.431372 0.053 Uiso 1 1 calc R U . . .
C8A C 0.0186(2) 0.64153(17) 0.4902(2) 0.0234(7) Uani 1 1 d . . . . .
H8A H 0.039625 0.676178 0.454946 0.028 Uiso 1 1 calc R U . . .
C1A C 0.1882(2) 0.71212(19) 0.6774(3) 0.0295(8) Uani 1 1 d . . . . .
C2A C 0.2477(2) 0.7116(2) 0.7559(3) 0.0339(9) Uani 1 1 d . . . . .
C13A C 0.3214(3) 0.6645(2) 0.7710(3) 0.0465(11) Uani 1 1 d . . . . .
H13C H 0.354309 0.673295 0.830647 0.070 Uiso 1 1 calc R U . . .
H13D H 0.301138 0.617140 0.768251 0.070 Uiso 1 1 calc R U . . .
H13E H 0.357450 0.671853 0.724136 0.070 Uiso 1 1 calc R U . . .
C3A C 0.2348(3) 0.7609(2) 0.8198(3) 0.0453(11) Uani 1 1 d . . . . .
H3A H 0.271665 0.761958 0.875965 0.054 Uiso 1 1 calc R U . . .
C4A C 0.1701(3) 0.8083(2) 0.8039(3) 0.0510(13) Uani 1 1 d . . . . .
H4A H 0.163785 0.841070 0.849281 0.061 Uiso 1 1 calc R U . . .
C14A C 0.0479(4) 0.8650(3) 0.7066(5) 0.0785(19) Uani 1 1 d . . . . .
H14C H 0.013784 0.858178 0.647126 0.118 Uiso 1 1 calc R U . . .
H14D H 0.010898 0.863257 0.753495 0.118 Uiso 1 1 calc R U . . .
H14E H 0.076025 0.909562 0.708285 0.118 Uiso 1 1 calc R U . . .
C5A C 0.1141(3) 0.8093(2) 0.7236(4) 0.0487(12) Uani 1 1 d . . . . .
C6A C 0.1232(3) 0.7596(2) 0.6596(3) 0.0382(9) Uani 1 1 d . . . . .
H6A H 0.085400 0.758160 0.604139 0.046 Uiso 1 1 calc R U . . .
C1B C 0.3608(2) 0.14758(17) 0.2743(2) 0.0252(7) Uani 1 1 d . . . . .
H1BA H 0.304602 0.149632 0.235799 0.030 Uiso 1 1 calc R U . . .
H1BB H 0.400777 0.125550 0.238420 0.030 Uiso 1 1 calc R U . . .
C2B C 0.3532(3) 0.1030(2) 0.3557(3) 0.0378(9) Uani 1 1 d . . . . .
H2BA H 0.410737 0.090920 0.386405 0.045 Uiso 1 1 calc R U . . .
H2BB H 0.324111 0.128829 0.399068 0.045 Uiso 1 1 calc R U . . .
C3B C 0.3046(3) 0.0390(2) 0.3285(3) 0.0409(10) Uani 1 1 d . . . . .
H3BA H 0.333186 0.014138 0.283833 0.049 Uiso 1 1 calc R U . . .
H3BB H 0.246958 0.051498 0.298545 0.049 Uiso 1 1 calc R U . . .
C4B C 0.2967(4) -0.0084(3) 0.4079(3) 0.0593(14) Uani 1 1 d . . . . .
H4BA H 0.264381 -0.049126 0.385842 0.089 Uiso 1 1 calc R U . . .
H4BB H 0.353494 -0.021879 0.437041 0.089 Uiso 1 1 calc R U . . .
H4BC H 0.267202 0.015510 0.451764 0.089 Uiso 1 1 calc R U . . .
C5B C 0.4753(2) 0.22029(19) 0.3602(2) 0.0273(7) Uani 1 1 d . . . . .
H5BA H 0.494597 0.268171 0.369466 0.033 Uiso 1 1 calc R U . . .
H5BB H 0.465199 0.202326 0.419643 0.033 Uiso 1 1 calc R U . . .
C6B C 0.5465(2) 0.1791(2) 0.3289(3) 0.0369(9) Uani 1 1 d . . . . .
H6BA H 0.567630 0.203003 0.278321 0.044 Uiso 1 1 calc R U . . .
H6BB H 0.524772 0.133776 0.307001 0.044 Uiso 1 1 calc R U . . .
C7B C 0.6190(3) 0.1701(2) 0.4076(3) 0.0443(10) Uani 1 1 d . . . . .
H7BA H 0.641614 0.215632 0.427487 0.053 Uiso 1 1 calc R U . . .
H7BB H 0.596402 0.148691 0.459134 0.053 Uiso 1 1 calc R U . . .
C8B C 0.6899(3) 0.1270(2) 0.3828(3) 0.0471(11) Uani 1 1 d . . . . .
H8BA H 0.734551 0.122807 0.435209 0.071 Uiso 1 1 calc R U . . .
H8BB H 0.668125 0.081537 0.364345 0.071 Uiso 1 1 calc R U . . .
H8BC H 0.713343 0.148486 0.332694 0.071 Uiso 1 1 calc R U . . .
C13B C 0.3281(2) 0.25919(19) 0.3442(2) 0.0286(8) Uani 1 1 d . . . . .
H13A H 0.327070 0.238234 0.404328 0.034 Uiso 1 1 calc R U . . .
H13B H 0.348618 0.306705 0.354254 0.034 Uiso 1 1 calc R U . . .
C14B C 0.2388(3) 0.2611(3) 0.2944(3) 0.0520(13) Uani 1 1 d . . . . .
H14A H 0.238765 0.285607 0.236437 0.062 Uiso 1 1 calc R U . . .
H14B H 0.219596 0.213733 0.279978 0.062 Uiso 1 1 calc R U . . .
C15B C 0.1773(3) 0.2948(2) 0.3457(3) 0.0451(11) Uani 1 1 d . . . . .
H15A H 0.196517 0.342175 0.359670 0.054 Uiso 1 1 calc R U . . .
H15B H 0.178100 0.270505 0.403978 0.054 Uiso 1 1 calc R U . . .
C16B C 0.0881(3) 0.2968(3) 0.2983(4) 0.0763(19) Uani 1 1 d . . . . .
H16A H 0.052010 0.319698 0.336706 0.114 Uiso 1 1 calc R U . . .
H16B H 0.086108 0.321843 0.241256 0.114 Uiso 1 1 calc R U . . .
H16C H 0.067655 0.250032 0.285651 0.114 Uiso 1 1 calc R U . . .
C9B C 0.4001(2) 0.25408(17) 0.2069(2) 0.0238(7) Uani 1 1 d . . . . .
H9BA H 0.443572 0.228633 0.179424 0.029 Uiso 1 1 calc R U . . .
H9BB H 0.345562 0.249099 0.166068 0.029 Uiso 1 1 calc R U . . .
C10B C 0.4244(2) 0.32918(18) 0.2102(2) 0.0271(7) Uani 1 1 d . . . . .
H10A H 0.380707 0.356044 0.235417 0.033 Uiso 1 1 calc R U . . .
H10B H 0.479294 0.335463 0.249994 0.033 Uiso 1 1 calc R U . . .
C11B C 0.4317(3) 0.35444(19) 0.1156(2) 0.0317(8) Uani 1 1 d . . . . .
H11A H 0.475481 0.327129 0.091280 0.038 Uiso 1 1 calc R U . . .
H11B H 0.376874 0.346532 0.076165 0.038 Uiso 1 1 calc R U . . .
C12B C 0.4543(3) 0.4289(2) 0.1114(3) 0.0407(10) Uani 1 1 d . . . . .
H12A H 0.457888 0.441574 0.048629 0.061 Uiso 1 1 calc R U . . .
H12B H 0.410499 0.456548 0.133823 0.061 Uiso 1 1 calc R U . . .
H12C H 0.509231 0.437119 0.148957 0.061 Uiso 1 1 calc R U . . .
N1B N 0.39094(18) 0.22017(15) 0.29649(18) 0.0238(6) Uani 1 1 d . . . . .
O1S O 0.0459(4) 0.3759(4) 0.0694(5) 0.060(2) Uani 0.5 1 d . . P . .
O2 O 0.22099(14) 0.55377(12) 0.43252(16) 0.0233(5) Uani 1 1 d . . . . .
O7 O 0.22998(15) 0.51790(13) 0.25999(16) 0.0276(5) Uani 1 1 d . . . . .
O8 O 0.29775(13) 0.43203(11) 0.40638(14) 0.0168(4) Uani 1 1 d . . . . .
O9 O 0.34298(14) 0.33016(11) 0.53263(14) 0.0204(5) Uani 1 1 d . . . . .
O6 O 0.35477(13) 0.60635(11) 0.35904(14) 0.0186(4) Uani 1 1 d . . . . .
O3 O 0.29360(14) 0.45193(12) 0.59117(14) 0.0207(5) Uani 1 1 d . . . . .
O13 O 0.41607(13) 0.51821(10) 0.48896(13) 0.0146(4) Uani 1 1 d . . . . .
O10 O 0.46832(13) 0.42549(10) 0.60801(13) 0.0146(4) Uani 1 1 d . . . . .
O11 O 0.59368(14) 0.51338(11) 0.68881(14) 0.0179(4) Uani 1 1 d . . . . .
O12 O 0.52893(13) 0.60676(10) 0.55716(13) 0.0153(4) Uani 1 1 d . . . . .
O4 O 0.42769(14) 0.55198(11) 0.68028(14) 0.0206(5) Uani 1 1 d . . . . .
O5 O 0.46978(14) 0.70772(11) 0.42439(16) 0.0230(5) Uani 1 1 d . . . . .
O1 O 0.36612(14) 0.65856(11) 0.53553(15) 0.0221(5) Uani 1 1 d . . . . .
Mo2 Mo 0.29012(2) 0.52381(2) 0.36289(2) 0.01675(6) Uani 1 1 d . . . . .
Mo3 Mo 0.35916(2) 0.41574(2) 0.52405(2) 0.01413(6) Uani 1 1 d . . . . .
Mo4 Mo 0.49788(2) 0.52275(2) 0.61482(2) 0.01358(6) Uani 1 1 d . . . . .
Mo1 Mo 0.43244(2) 0.63297(2) 0.46144(2) 0.01491(6) Uani 1 1 d . . . . .
I1A I 0.20096(2) 0.63886(2) 0.57487(2) 0.02414(6) Uani 1 1 d . . . . .

loop_
_atom_site_aniso_label
_atom_site_aniso_U_11
_atom_site_aniso_U_22
_atom_site_aniso_U_33
_atom_site_aniso_U_23
_atom_site_aniso_U_13
_atom_site_aniso_U_12
C1S 0.095(10) 0.056(7) 0.069(8) 0.006(6) 0.001(7) 0.018(7)
C3S 0.129(15) 0.077(10) 0.124(14) 0.045(9) 0.031(11) 0.023(10)
C7A 0.0140(15) 0.0233(16) 0.0279(17) -0.0072(13) 0.0044(12) -0.0017(13)
C12A 0.0161(16) 0.0234(16) 0.0245(16) -0.0057(13) 0.0036(12) 0.0018(13)
C16A 0.0263(19) 0.039(2) 0.0319(19) 0.0057(16) 0.0012(15) 0.0023(16)
C11A 0.0225(18) 0.0249(16) 0.0290(18) -0.0013(14) 0.0063(14) -0.0022(14)
C10A 0.0159(16) 0.0259(17) 0.0303(18) -0.0042(14) 0.0041(13) -0.0026(13)
C9A 0.0201(17) 0.0281(17) 0.0271(17) -0.0041(14) 0.0021(13) 0.0007(14)
C15A 0.026(2) 0.042(2) 0.037(2) 0.0112(17) 0.0009(16) 0.0018(17)
C8A 0.0199(17) 0.0231(16) 0.0279(17) -0.0010(13) 0.0061(13) -0.0017(13)
C1A 0.0250(19) 0.0302(18) 0.0353(19) -0.0134(15) 0.0109(15) -0.0065(15)
C2A 0.028(2) 0.039(2) 0.037(2) -0.0107(17) 0.0093(15) -0.0136(17)
C13A 0.039(2) 0.053(3) 0.044(2) -0.007(2) -0.0065(19) -0.005(2)
C3A 0.043(3) 0.052(3) 0.042(2) -0.021(2) 0.0107(19) -0.025(2)
C4A 0.051(3) 0.045(3) 0.063(3) -0.034(2) 0.030(2) -0.024(2)
C14A 0.067(4) 0.049(3) 0.124(6) -0.029(3) 0.029(4) 0.014(3)
C5A 0.039(2) 0.037(2) 0.073(3) -0.023(2) 0.022(2) -0.0051(19)
C6A 0.029(2) 0.035(2) 0.051(2) -0.0137(18) 0.0097(17) -0.0014(17)
C1B 0.0271(18) 0.0254(17) 0.0227(17) -0.0081(13) 0.0028(13) -0.0055(14)
C2B 0.051(3) 0.036(2) 0.0259(19) -0.0059(16) 0.0037(17) -0.0144(19)
C3B 0.050(3) 0.037(2) 0.036(2) -0.0083(18) 0.0088(19) -0.0133(19)
C4B 0.088(4) 0.049(3) 0.044(3) -0.005(2) 0.019(3) -0.027(3)
C5B 0.0276(19) 0.0306(18) 0.0221(16) -0.0074(14) -0.0016(13) -0.0016(15)
C6B 0.029(2) 0.041(2) 0.039(2) -0.0111(18) 0.0008(16) -0.0003(17)
C7B 0.037(2) 0.041(2) 0.052(3) -0.008(2) -0.0050(19) 0.0031(19)
C8B 0.039(3) 0.049(3) 0.051(3) 0.003(2) 0.000(2) 0.005(2)
C13B 0.0316(19) 0.0329(19) 0.0231(17) -0.0113(14) 0.0106(14) 0.0003(16)
C14B 0.032(2) 0.082(4) 0.043(2) -0.024(2) 0.0064(18) 0.013(2)
C15B 0.027(2) 0.057(3) 0.055(3) -0.027(2) 0.0157(18) -0.0054(19)
C16B 0.039(3) 0.104(5) 0.087(4) -0.049(4) 0.014(3) 0.000(3)
C9B 0.0228(17) 0.0285(17) 0.0204(16) -0.0062(13) 0.0039(12) 0.0003(14)
C10B 0.0313(19) 0.0268(17) 0.0235(17) -0.0080(14) 0.0045(14) -0.0015(15)
C11B 0.042(2) 0.0299(19) 0.0230(18) -0.0035(14) 0.0051(15) 0.0033(17)
C12B 0.061(3) 0.036(2) 0.0239(19) 0.0000(16) 0.0034(18) -0.003(2)
N1B 0.0235(15) 0.0280(15) 0.0200(13) -0.0100(11) 0.0035(11) -0.0020(12)
O1S 0.030(3) 0.096(6) 0.055(4) 0.024(4) 0.013(3) -0.003(4)
O2 0.0175(12) 0.0223(11) 0.0307(13) 0.0005(10) 0.0052(9) 0.0006(9)
O7 0.0223(13) 0.0341(13) 0.0237(12) 0.0039(10) -0.0050(9) -0.0018(10)
O8 0.0144(11) 0.0186(10) 0.0167(10) -0.0005(8) -0.0002(8) -0.0032(8)
O9 0.0222(12) 0.0195(11) 0.0193(11) 0.0020(9) 0.0021(9) -0.0047(9)
O6 0.0160(11) 0.0190(10) 0.0196(11) 0.0039(9) -0.0011(8) -0.0002(9)
O3 0.0157(11) 0.0264(12) 0.0202(11) -0.0022(9) 0.0038(8) -0.0025(9)
O13 0.0139(10) 0.0158(10) 0.0142(10) -0.0004(8) 0.0023(8) -0.0024(8)
O10 0.0142(10) 0.0157(10) 0.0142(10) 0.0014(8) 0.0027(8) -0.0027(8)
O11 0.0177(11) 0.0215(11) 0.0143(10) -0.0005(8) 0.0015(8) -0.0034(9)
O12 0.0159(11) 0.0148(10) 0.0155(10) -0.0019(8) 0.0032(8) -0.0022(8)
O4 0.0217(12) 0.0232(11) 0.0181(11) -0.0036(9) 0.0064(9) -0.0025(9)
O5 0.0202(12) 0.0189(11) 0.0304(12) 0.0027(9) 0.0056(9) -0.0011(9)
O1 0.0180(12) 0.0218(11) 0.0275(12) -0.0007(9) 0.0070(9) 0.0006(9)
Mo2 0.01379(13) 0.01844(13) 0.01731(13) 0.00178(10) 0.00001(9) -0.00133(10)
Mo3 0.01238(13) 0.01563(12) 0.01451(12) 0.00039(9) 0.00239(9) -0.00246(10)
Mo4 0.01433(13) 0.01515(12) 0.01155(12) -0.00133(9) 0.00286(9) -0.00219(10)
Mo1 0.01293(13) 0.01394(12) 0.01811(13) 0.00048(10) 0.00307(9) -0.00075(10)
I1A 0.01471(11) 0.02845(12) 0.02995(12) -0.00744(9) 0.00564(8) -0.00269(8)

loop_
_atom_type_symbol
_atom_type_description
_atom_type_scat_dispersion_real
_atom_type_scat_dispersion_imag
_atom_type_scat_source
C C 0.0033 0.0016 'International Tables Vol C Tables 4.2.6.8 and 6.1.1.4'
H H 0.0000 0.0000 'International Tables Vol C Tables 4.2.6.8 and 6.1.1.4'
N N 0.0061 0.0033 'International Tables Vol C Tables 4.2.6.8 and 6.1.1.4'
O O 0.0106 0.0060 'International Tables Vol C Tables 4.2.6.8 and 6.1.1.4'
Mo Mo -1.6832 0.6857 'International Tables Vol C Tables 4.2.6.8 and 6.1.1.4'
I I -0.4742 1.8119 'International Tables Vol C Tables 4.2.6.8 and 6.1.1.4'

loop_
_geom_angle_atom_site_label_1
_geom_angle_atom_site_label_2
_geom_angle_atom_site_label_3
_geom_angle
_geom_angle_site_symmetry_1
_geom_angle_site_symmetry_3
_geom_angle_publ_flag
H1SA C1S H1SB 107.5 . . ?
C2S C1S H1SA 108.4 . . ?
C2S C1S H1SB 108.4 . . ?
O1S C1S H1SA 108.4 . . ?
O1S C1S H1SB 108.4 . . ?
O1S C1S C2S 115.5(11) . . ?
C1S C2S H2SA 109.5 . . ?
C1S C2S H2SB 109.5 . . ?
C1S C2S H2SC 109.5 . . ?
H2SA C2S H2SB 109.5 . . ?
H2SA C2S H2SC 109.5 . . ?
H2SB C2S H2SC 109.5 . . ?
H3SA C3S H3SB 107.3 . . ?
C4S C3S H3SA 108.1 . . ?
C4S C3S H3SB 108.1 . . ?
C4S C3S O1S 116.7(17) . . ?
O1S C3S H3SA 108.1 . . ?
O1S C3S H3SB 108.1 . . ?
C3S C4S H4SA 109.5 . . ?
C3S C4S H4SB 109.5 . . ?
C3S C4S H4SC 109.5 . . ?
H4SA C4S H4SB 109.5 . . ?
H4SA C4S H4SC 109.5 . . ?
H4SB C4S H4SC 109.5 . . ?
C12A C7A I1A 119.9(2) . . ?
C8A C7A C12A 123.8(3) . . ?
C8A C7A I1A 116.3(2) . . ?
C7A C12A C16A 123.2(3) . . ?
C7A C12A C11A 115.3(3) . . ?
C11A C12A C16A 121.5(3) . . ?
C12A C16A H16D 109.5 . . ?
C12A C16A H16E 109.5 . . ?
C12A C16A H16F 109.5 . . ?
H16D C16A H16E 109.5 . . ?
H16D C16A H16F 109.5 . . ?
H16E C16A H16F 109.5 . . ?
C12A C11A H11C 119.1 . . ?
C10A C11A C12A 121.8(3) . . ?
C10A C11A H11C 119.1 . . ?
C11A C10A H10C 119.2 . . ?
C11A C10A C9A 121.5(3) . . ?
C9A C10A H10C 119.2 . . ?
C10A C9A C15A 121.4(3) . . ?
C10A C9A C8A 118.2(3) . . ?
C8A C9A C15A 120.4(3) . . ?
C9A C15A H15C 109.5 . . ?
C9A C15A H15D 109.5 . . ?
C9A C15A H15E 109.5 . . ?
H15C C15A H15D 109.5 . . ?
H15C C15A H15E 109.5 . . ?
H15D C15A H15E 109.5 . . ?
C7A C8A C9A 119.4(3) . . ?
C7A C8A H8A 120.3 . . ?
C9A C8A H8A 120.3 . . ?
C2A C1A I1A 118.4(3) . . ?
C6A C1A C2A 124.1(3) . . ?
C6A C1A I1A 117.4(3) . . ?
C1A C2A C13A 123.8(3) . . ?
C1A C2A C3A 114.9(4) . . ?
C3A C2A C13A 121.3(4) . . ?
C2A C13A H13C 109.5 . . ?
C2A C13A H13D 109.5 . . ?
C2A C13A H13E 109.5 . . ?
H13C C13A H13D 109.5 . . ?
H13C C13A H13E 109.5 . . ?
H13D C13A H13E 109.5 . . ?
C2A C3A H3A 119.1 . . ?
C4A C3A C2A 121.9(4) . . ?
C4A C3A H3A 119.1 . . ?
C3A C4A H4A 119.1 . . ?
C3A C4A C5A 121.9(4) . . ?
C5A C4A H4A 119.1 . . ?
H14C C14A H14D 109.5 . . ?
H14C C14A H14E 109.5 . . ?
H14D C14A H14E 109.5 . . ?
C5A C14A H14C 109.5 . . ?
C5A C14A H14D 109.5 . . ?
C5A C14A H14E 109.5 . . ?
C4A C5A C14A 120.0(4) . . ?
C4A C5A C6A 117.9(4) . . ?
C6A C5A C14A 122.1(5) . . ?
C1A C6A H6A 120.4 . . ?
C5A C6A C1A 119.3(4) . . ?
C5A C6A H6A 120.4 . . ?
H1BA C1B H1BB 107.5 . . ?
C2B C1B H1BA 108.5 . . ?
C2B C1B H1BB 108.5 . . ?
C2B C1B N1B 115.0(3) . . ?
N1B C1B H1BA 108.5 . . ?
N1B C1B H1BB 108.5 . . ?
C1B C2B H2BA 109.4 . . ?
C1B C2B H2BB 109.4 . . ?
H2BA C2B H2BB 108.0 . . ?
C3B C2B C1B 111.3(3) . . ?
C3B C2B H2BA 109.4 . . ?
C3B C2B H2BB 109.4 . . ?
C2B C3B H3BA 108.9 . . ?
C2B C3B H3BB 108.9 . . ?
C2B C3B C4B 113.3(4) . . ?
H3BA C3B H3BB 107.7 . . ?
C4B C3B H3BA 108.9 . . ?
C4B C3B H3BB 108.9 . . ?
C3B C4B H4BA 109.5 . . ?
C3B C4B H4BB 109.5 . . ?
C3B C4B H4BC 109.5 . . ?
H4BA C4B H4BB 109.5 . . ?
H4BA C4B H4BC 109.5 . . ?
H4BB C4B H4BC 109.5 . . ?
H5BA C5B H5BB 107.4 . . ?
C6B C5B H5BA 108.4 . . ?
C6B C5B H5BB 108.4 . . ?
C6B C5B N1B 115.7(3) . . ?
N1B C5B H5BA 108.4 . . ?
N1B C5B H5BB 108.4 . . ?
C5B C6B H6BA 109.7 . . ?
C5B C6B H6BB 109.7 . . ?
C5B C6B C7B 109.6(3) . . ?
H6BA C6B H6BB 108.2 . . ?
C7B C6B H6BA 109.7 . . ?
C7B C6B H6BB 109.7 . . ?
C6B C7B H7BA 109.1 . . ?
C6B C7B H7BB 109.1 . . ?
H7BA C7B H7BB 107.8 . . ?
C8B C7B C6B 112.6(4) . . ?
C8B C7B H7BA 109.1 . . ?
C8B C7B H7BB 109.1 . . ?
C7B C8B H8BA 109.5 . . ?
C7B C8B H8BB 109.5 . . ?
C7B C8B H8BC 109.5 . . ?
H8BA C8B H8BB 109.5 . . ?
H8BA C8B H8BC 109.5 . . ?
H8BB C8B H8BC 109.5 . . ?
H13A C13B H13B 107.5 . . ?
C14B C13B H13A 108.6 . . ?
C14B C13B H13B 108.6 . . ?
C14B C13B N1B 114.8(3) . . ?
N1B C13B H13A 108.6 . . ?
N1B C13B H13B 108.6 . . ?
C13B C14B H14A 108.8 . . ?
C13B C14B H14B 108.8 . . ?
H14A C14B H14B 107.7 . . ?
C15B C14B C13B 113.7(3) . . ?
C15B C14B H14A 108.8 . . ?
C15B C14B H14B 108.8 . . ?
C14B C15B H15A 108.6 . . ?
C14B C15B H15B 108.6 . . ?
C14B C15B C16B 114.8(4) . . ?
H15A C15B H15B 107.5 . . ?
C16B C15B H15A 108.6 . . ?
C16B C15B H15B 108.6 . . ?
C15B C16B H16A 109.5 . . ?
C15B C16B H16B 109.5 . . ?
C15B C16B H16C 109.5 . . ?
H16A C16B H16B 109.5 . . ?
H16A C16B H16C 109.5 . . ?
H16B C16B H16C 109.5 . . ?
H9BA C9B H9BB 107.3 . . ?
C10B C9B H9BA 108.1 . . ?
C10B C9B H9BB 108.1 . . ?
C10B C9B N1B 116.9(3) . . ?
N1B C9B H9BA 108.1 . . ?
N1B C9B H9BB 108.1 . . ?
C9B C10B H10A 109.7 . . ?
C9B C10B H10B 109.7 . . ?
H10A C10B H10B 108.2 . . ?
C11B C10B C9B 109.9(3) . . ?
C11B C10B H10A 109.7 . . ?
C11B C10B H10B 109.7 . . ?
C10B C11B H11A 108.8 . . ?
C10B C11B H11B 108.8 . . ?
H11A C11B H11B 107.6 . . ?
C12B C11B C10B 114.0(3) . . ?
C12B C11B H11A 108.8 . . ?
C12B C11B H11B 108.8 . . ?
C11B C12B H12A 109.5 . . ?
C11B C12B H12B 109.5 . . ?
C11B C12B H12C 109.5 . . ?
H12A C12B H12B 109.5 . . ?
H12A C12B H12C 109.5 . . ?
H12B C12B H12C 109.5 . . ?
C1B N1B C5B 110.9(3) . . ?
C13B N1B C1B 111.3(3) . . ?
C13B N1B C5B 106.6(2) . . ?
C13B N1B C9B 110.5(3) . . ?
C9B N1B C1B 106.5(2) . . ?
C9B N1B C5B 111.0(3) . . ?
C3S O1S C1S 122.4(12) . . ?
Mo3 O8 Mo2 117.99(10) . . ?
Mo1 O6 Mo2 119.74(11) . . ?
Mo3 O13 Mo4 98.08(8) . 3_666 ?
Mo3 O13 Mo1 162.16(10) . . ?
Mo4 O13 Mo3 92.59(7) . . ?
Mo4 O13 Mo4 104.89(8) . 3_666 ?
Mo4 O13 Mo1 92.66(7) . . ?
Mo1 O13 Mo4 97.01(7) . 3_666 ?
Mo3 O10 Mo1 105.01(8) . 3_666 ?
Mo4 O10 Mo3 107.78(9) . . ?
Mo4 O10 Mo1 109.19(9) . 3_666 ?
Mo4 O11 Mo2 120.24(10) . 3_666 ?
Mo4 O12 Mo3 109.38(9) . 3_666 ?
Mo4 O12 Mo1 108.24(9) . . ?
Mo1 O12 Mo3 103.87(8) . 3_666 ?
O2 Mo2 O8 97.40(10) . . ?
O2 Mo2 O6 97.15(10) . . ?
O2 Mo2 O11 162.92(9) . 3_666 ?
O7 Mo2 O2 104.25(12) . . ?
O7 Mo2 O8 104.14(10) . . ?
O7 Mo2 O6 105.31(10) . . ?
O7 Mo2 O11 92.83(10) . 3_666 ?
O8 Mo2 O6 142.62(9) . . ?
O8 Mo2 O11 78.25(8) . 3_666 ?
O6 Mo2 O11 77.80(9) . 3_666 ?
O8 Mo3 O13 78.98(8) . . ?
O8 Mo3 O10 147.44(9) . . ?
O8 Mo3 O12 83.05(8) . 3_666 ?
O8 Mo3 Mo4 120.59(6) . . ?
O9 Mo3 O8 99.87(10) . . ?
O9 Mo3 O3 104.59(11) . . ?
O9 Mo3 O13 161.27(9) . . ?
O9 Mo3 O10 100.02(9) . . ?
O9 Mo3 O12 89.38(9) . 3_666 ?
O9 Mo3 Mo4 135.69(7) . . ?
O3 Mo3 O8 101.42(10) . . ?
O3 Mo3 O13 93.90(9) . . ?
O3 Mo3 O10 98.17(9) . . ?
O3 Mo3 O12 164.19(9) . 3_666 ?
O3 Mo3 Mo4 85.56(7) . . ?
O13 Mo3 O12 71.90(7) . 3_666 ?
O13 Mo3 Mo4 41.62(5) . . ?
O10 Mo3 O13 73.96(8) . . ?
O10 Mo3 O12 71.67(8) . 3_666 ?
O10 Mo3 Mo4 35.74(6) . . ?
O12 Mo3 Mo4 79.19(5) 3_666 . ?
O13 Mo4 O13 75.11(9) . 3_666 ?
O13 Mo4 Mo3 85.99(5) 3_666 . ?
O13 Mo4 Mo3 45.79(5) . . ?
O13 Mo4 Mo1 45.90(5) . . ?
O13 Mo4 Mo1 85.27(5) 3_666 . ?
O10 Mo4 O13 78.10(8) . 3_666 ?
O10 Mo4 O13 78.61(8) . . ?
O10 Mo4 Mo3 36.49(6) . . ?
O10 Mo4 Mo1 124.49(6) . . ?
O11 Mo4 O13 81.00(8) . 3_666 ?
O11 Mo4 O13 156.11(9) . . ?
O11 Mo4 O10 96.35(9) . . ?
O11 Mo4 O12 96.48(9) . . ?
O11 Mo4 Mo3 132.82(7) . . ?
O11 Mo4 Mo1 132.86(7) . . ?
O12 Mo4 O13 78.86(8) . . ?
O12 Mo4 O13 77.68(8) . 3_666 ?
O12 Mo4 O10 150.35(8) . . ?
O12 Mo4 Mo3 124.65(6) . . ?
O12 Mo4 Mo1 36.41(6) . . ?
O4 Mo4 O13 174.05(9) . 3_666 ?
O4 Mo4 O13 98.95(9) . . ?
O4 Mo4 O10 100.64(10) . . ?
O4 Mo4 O11 104.94(10) . . ?
O4 Mo4 O12 101.68(10) . . ?
O4 Mo4 Mo3 89.61(8) . . ?
O4 Mo4 Mo1 90.77(8) . . ?
Mo3 Mo4 Mo1 90.394(9) . . ?
O6 Mo1 O13 78.36(8) . . ?
O6 Mo1 O10 84.77(8) . 3_666 ?
O6 Mo1 O12 147.81(9) . . ?
O6 Mo1 Mo4 119.78(6) . . ?
O13 Mo1 O10 72.61(7) . 3_666 ?
O13 Mo1 Mo4 41.44(5) . . ?
O10 Mo1 Mo4 79.46(5) 3_666 . ?
O12 Mo1 O13 73.63(8) . . ?
O12 Mo1 O10 72.06(8) . 3_666 ?
O12 Mo1 Mo4 35.35(6) . . ?
O5 Mo1 O6 101.04(10) . . ?
O5 Mo1 O13 161.74(9) . . ?
O5 Mo1 O10 89.13(9) . 3_666 ?
O5 Mo1 O12 100.64(10) . . ?
O5 Mo1 O1 103.71(11) . . ?
O5 Mo1 Mo4 135.94(8) . . ?
O1 Mo1 O6 102.22(10) . . ?
O1 Mo1 O13 94.18(9) . . ?
O1 Mo1 O10 163.70(9) . 3_666 ?
O1 Mo1 O12 95.39(10) . . ?
O1 Mo1 Mo4 84.31(8) . . ?
C7A I1A C1A 94.96(13) . . ?

loop_
_geom_bond_atom_site_label_1
_geom_bond_atom_site_label_2
_geom_bond_distance
_geom_bond_site_symmetry_2
_geom_bond_publ_flag
C1S H1SA 0.9900 . ?
C1S H1SB 0.9900 . ?
C1S C2S 1.402(17) . ?
C1S O1S 1.307(14) . ?
C2S H2SA 0.9800 . ?
C2S H2SB 0.9800 . ?
C2S H2SC 0.9800 . ?
C3S H3SA 0.9900 . ?
C3S H3SB 0.9900 . ?
C3S C4S 1.28(2) . ?
C3S O1S 1.289(18) . ?
C4S H4SA 0.9800 . ?
C4S H4SB 0.9800 . ?
C4S H4SC 0.9800 . ?
C7A C12A 1.392(5) . ?
C7A C8A 1.389(5) . ?
C7A I1A 2.105(3) . ?
C12A C16A 1.498(5) . ?
C12A C11A 1.401(5) . ?
C16A H16D 0.9800 . ?
C16A H16E 0.9800 . ?
C16A H16F 0.9800 . ?
C11A H11C 0.9500 . ?
C11A C10A 1.385(5) . ?
C10A H10C 0.9500 . ?
C10A C9A 1.385(5) . ?
C9A C15A 1.514(5) . ?
C9A C8A 1.391(5) . ?
C15A H15C 0.9800 . ?
C15A H15D 0.9800 . ?
C15A H15E 0.9800 . ?
C8A H8A 0.9500 . ?
C1A C2A 1.393(5) . ?
C1A C6A 1.388(6) . ?
C1A I1A 2.131(3) . ?
C2A C13A 1.484(6) . ?
C2A C3A 1.395(6) . ?
C13A H13C 0.9800 . ?
C13A H13D 0.9800 . ?
C13A H13E 0.9800 . ?
C3A H3A 0.9500 . ?
C3A C4A 1.380(7) . ?
C4A H4A 0.9500 . ?
C4A C5A 1.385(7) . ?
C14A H14C 0.9800 . ?
C14A H14D 0.9800 . ?
C14A H14E 0.9800 . ?
C14A C5A 1.511(7) . ?
C5A C6A 1.387(6) . ?
C6A H6A 0.9500 . ?
C1B H1BA 0.9900 . ?
C1B H1BB 0.9900 . ?
C1B C2B 1.516(5) . ?
C1B N1B 1.521(4) . ?
C2B H2BA 0.9900 . ?
C2B H2BB 0.9900 . ?
C2B C3B 1.497(5) . ?
C3B H3BA 0.9900 . ?
C3B H3BB 0.9900 . ?
C3B C4B 1.526(6) . ?
C4B H4BA 0.9800 . ?
C4B H4BB 0.9800 . ?
C4B H4BC 0.9800 . ?
C5B H5BA 0.9900 . ?
C5B H5BB 0.9900 . ?
C5B C6B 1.520(5) . ?
C5B N1B 1.527(4) . ?
C6B H6BA 0.9900 . ?
C6B H6BB 0.9900 . ?
C6B C7B 1.531(6) . ?
C7B H7BA 0.9900 . ?
C7B H7BB 0.9900 . ?
C7B C8B 1.500(6) . ?
C8B H8BA 0.9800 . ?
C8B H8BB 0.9800 . ?
C8B H8BC 0.9800 . ?
C13B H13A 0.9900 . ?
C13B H13B 0.9900 . ?
C13B C14B 1.505(5) . ?
C13B N1B 1.518(4) . ?
C14B H14A 0.9900 . ?
C14B H14B 0.9900 . ?
C14B C15B 1.484(5) . ?
C15B H15A 0.9900 . ?
C15B H15B 0.9900 . ?
C15B C16B 1.490(7) . ?
C16B H16A 0.9800 . ?
C16B H16B 0.9800 . ?
C16B H16C 0.9800 . ?
C9B H9BA 0.9900 . ?
C9B H9BB 0.9900 . ?
C9B C10B 1.519(5) . ?
C9B N1B 1.520(4) . ?
C10B H10A 0.9900 . ?
C10B H10B 0.9900 . ?
C10B C11B 1.517(5) . ?
C11B H11A 0.9900 . ?
C11B H11B 0.9900 . ?
C11B C12B 1.506(5) . ?
C12B H12A 0.9800 . ?
C12B H12B 0.9800 . ?
C12B H12C 0.9800 . ?
O2 Mo2 1.725(2) . ?
O7 Mo2 1.691(2) . ?
O8 Mo2 1.909(2) . ?
O8 Mo3 1.908(2) . ?
O9 Mo3 1.703(2) . ?
O6 Mo2 1.921(2) . ?
O6 Mo1 1.893(2) . ?
O3 Mo3 1.705(2) . ?
O13 Mo3 2.294(2) . ?
O13 Mo4 2.357(2) 3_666 ?
O13 Mo4 2.125(2) . ?
O13 Mo1 2.306(2) . ?
O10 Mo3 1.996(2) . ?
O10 Mo4 1.961(2) . ?
O10 Mo1 2.317(2) 3_666 ?
O11 Mo2 2.230(2) 3_666 ?
O11 Mo4 1.756(2) . ?
O12 Mo3 2.341(2) 3_666 ?
O12 Mo4 1.954(2) . ?
O12 Mo1 2.005(2) . ?
O4 Mo4 1.690(2) . ?
O5 Mo1 1.703(2) . ?
O1 Mo1 1.714(2) . ?
Mo3 Mo4 3.1967(4) . ?
Mo4 Mo1 3.2077(4) . ?

loop_
_geom_torsion_atom_site_label_1
_geom_torsion_atom_site_label_2
_geom_torsion_atom_site_label_3
_geom_torsion_atom_site_label_4
_geom_torsion
_geom_torsion_site_symmetry_1
_geom_torsion_site_symmetry_2
_geom_torsion_site_symmetry_3
_geom_torsion_site_symmetry_4
_geom_torsion_publ_flag
C2S C1S O1S C3S -174.6(12) . . . . ?
C4S C3S O1S C1S 173.5(15) . . . . ?
C7A C12A C11A C10A -0.3(5) . . . . ?
C12A C7A C8A C9A 0.6(5) . . . . ?
C12A C11A C10A C9A -0.2(5) . . . . ?
C16A C12A C11A C10A -179.6(3) . . . . ?
C11A C10A C9A C15A -178.8(3) . . . . ?
C11A C10A C9A C8A 0.9(5) . . . . ?
C10A C9A C8A C7A -1.1(5) . . . . ?
C15A C9A C8A C7A 178.6(3) . . . . ?
C8A C7A C12A C16A 179.4(3) . . . . ?
C8A C7A C12A C11A 0.1(5) . . . . ?
C1A C2A C3A C4A -2.7(6) . . . . ?
C2A C1A C6A C5A -1.6(6) . . . . ?
C2A C3A C4A C5A 0.2(7) . . . . ?
C13A C2A C3A C4A 175.2(4) . . . . ?
C3A C4A C5A C14A -175.9(5) . . . . ?
C3A C4A C5A C6A 1.8(7) . . . . ?
C4A C5A C6A C1A -1.1(6) . . . . ?
C14A C5A C6A C1A 176.5(5) . . . . ?
C6A C1A C2A C13A -174.4(4) . . . . ?
C6A C1A C2A C3A 3.5(6) . . . . ?
C1B C2B C3B C4B 178.9(4) . . . . ?
C2B C1B N1B C5B 55.1(4) . . . . ?
C2B C1B N1B C13B -63.5(4) . . . . ?
C2B C1B N1B C9B 176.0(3) . . . . ?
C5B C6B C7B C8B 177.3(4) . . . . ?
C6B C5B N1B C1B 54.2(4) . . . . ?
C6B C5B N1B C13B 175.6(3) . . . . ?
C6B C5B N1B C9B -64.1(4) . . . . ?
C13B C14B C15B C16B -179.4(5) . . . . ?
C14B C13B N1B C1B -55.2(4) . . . . ?
C14B C13B N1B C5B -176.3(4) . . . . ?
C14B C13B N1B C9B 63.0(4) . . . . ?
C9B C10B C11B C12B 179.1(3) . . . . ?
C10B C9B N1B C1B 176.2(3) . . . . ?
C10B C9B N1B C5B -62.9(4) . . . . ?
C10B C9B N1B C13B 55.1(4) . . . . ?
N1B C1B C2B C3B 166.6(3) . . . . ?
N1B C5B C6B C7B -166.9(3) . . . . ?
N1B C13B C14B C15B 175.4(4) . . . . ?
N1B C9B C10B C11B 179.4(3) . . . . ?
Mo2 O6 Mo1 O13 19.83(11) . . . . ?
Mo2 O6 Mo1 O10 93.12(12) . . . 3_666 ?
Mo2 O6 Mo1 O12 49.7(2) . . . . ?
Mo2 O6 Mo1 O5 -178.80(13) . . . . ?
Mo2 O6 Mo1 O1 -71.98(14) . . . . ?
Mo2 O6 Mo1 Mo4 18.43(15) . . . . ?
Mo2 O11 Mo4 O13 0.67(10) 3_666 . . 3_666 ?
Mo2 O11 Mo4 O13 1.4(3) 3_666 . . . ?
Mo2 O11 Mo4 O10 77.50(12) 3_666 . . . ?
Mo2 O11 Mo4 O12 -75.71(12) 3_666 . . . ?
Mo2 O11 Mo4 O4 -179.67(12) 3_666 . . . ?
Mo2 O11 Mo4 Mo3 76.58(13) 3_666 . . . ?
Mo2 O11 Mo4 Mo1 -74.21(14) 3_666 . . . ?
I1A C7A C12A C16A 0.2(4) . . . . ?
I1A C7A C12A C11A -179.0(2) . . . . ?
I1A C7A C8A C9A 179.7(2) . . . . ?
I1A C1A C2A C13A 2.3(5) . . . . ?
I1A C1A C2A C3A -179.8(3) . . . . ?
I1A C1A C6A C5A -178.4(3) . . . . ?
